data_7037816
loop_
_publ_author_name
'Bortoluzzi, Marco'
'Ceriotti, Alessandro'
'Ciabatti, Iacopo'
'Della Pergola, Roberto'
'Femoni, Cristina'
'Carmela Iapalucci, Maria'
'Storione, Alba'
'Zacchini, Stefano'

_publ_section_title
;
 Platinum carbonyl clusters stabilized by Sn(ii)-based fragments:
 syntheses and structures of [Pt6(CO)6(SnCl2)2(SnCl3)4](4-),
 [Pt9(CO)8(SnCl2)3(SnCl3)2(Cl2SnOCOSnCl2)](4-) and
 [Pt10(CO)14{Cl2Sn(OH)SnCl2}2](2.).
;
_journal_issue 12
_journal_name_full 'Dalton transactions (Cambridge, England : 2003)'
_journal_page_first 5001
_journal_page_last 5013
_journal_paper_doi 10.1039/c5dt04696c
_journal_volume 45
_journal_year 2016
_chemical_formula_sum 'C70 H58 Cl8 O18 P2 Pt10 Sn4'
_chemical_formula_weight 3958.36
_chemical_name_systematic
; 
 ? 
;
_space_group_IT_number 14
_symmetry_cell_setting monoclinic
_symmetry_space_group_name_Hall '-P 2yn'
_symmetry_space_group_name_H-M 'P 1 21/n 1'
_atom_sites_solution_hydrogens geom
_atom_sites_solution_primary direct
_atom_sites_solution_secondary difmap
_audit_creation_method SHELXL-97
_audit_update_record
;
2015-12-25 deposited with the CCDC.
2016-01-04 downloaded from the CCDC.
;
_cell_angle_alpha 90.00
_cell_angle_beta 103.388(3)
_cell_angle_gamma 90.00
_cell_formula_units_Z 2
_cell_length_a 12.596(4)
_cell_length_b 18.116(5)
_cell_length_c 20.422(6)
_cell_measurement_reflns_used 9321
_cell_measurement_temperature 293(2)
_cell_measurement_theta_max 25.505
_cell_measurement_theta_min 2.3385
_cell_volume 4533(2)
_computing_cell_refinement 'APEX2 (Bruker AXS, 2006)'
_computing_data_collection 'APEX2 (Bruker AXS, 2006)'
_computing_data_reduction 'SAINT (Bruker AXS, 2004)'
_computing_molecular_graphics 'SCHAKAL99 (Keller, 1999)'
_computing_publication_material 'XCIF (Bruker AXS, 2001)'
_computing_structure_refinement 'SHELXL-97 (Sheldrick, 1997)'
_computing_structure_solution 'SHELXS-97 (Sheldrick, 1990)'
_diffrn_ambient_temperature 293(2)
_diffrn_measured_fraction_theta_full 0.985
_diffrn_measured_fraction_theta_max 0.985
_diffrn_measurement_device_type 'CCD area detector'
_diffrn_measurement_method 'phi and omega scans'
_diffrn_radiation_monochromator graphite
_diffrn_radiation_source 'fine-focus sealed tube'
_diffrn_radiation_type MoK\a
_diffrn_radiation_wavelength 0.71073
_diffrn_reflns_av_R_equivalents 0.1189
_diffrn_reflns_av_unetI/netI 0.0893
_diffrn_reflns_limit_h_max 14
_diffrn_reflns_limit_h_min -14
_diffrn_reflns_limit_k_max 20
_diffrn_reflns_limit_k_min -20
_diffrn_reflns_limit_l_max 22
_diffrn_reflns_limit_l_min -22
_diffrn_reflns_number 31091
_diffrn_reflns_theta_full 23.53
_diffrn_reflns_theta_max 23.53
_diffrn_reflns_theta_min 1.52
_exptl_absorpt_coefficient_mu 16.769
_exptl_absorpt_correction_T_max 0.2599
_exptl_absorpt_correction_T_min 0.1523
_exptl_absorpt_correction_type empirical
_exptl_absorpt_process_details
;
 Data were corrected for Lorentz polarization and absorption
 effects (empirical absorption corrections SADABS).
 R(int) = 0.1653 (selected reflections only, before parameter refinement)
 R(int) = 0.0960 (selected reflections only, after parameter refinement)
;
_exptl_crystal_colour black
_exptl_crystal_density_diffrn 2.900
_exptl_crystal_density_method 'not measured'
_exptl_crystal_description plate
_exptl_crystal_F_000 3536
_exptl_crystal_size_max 0.18
_exptl_crystal_size_mid 0.15
_exptl_crystal_size_min 0.11
_refine_diff_density_max 7.174
_refine_diff_density_min -4.743
_refine_diff_density_rms 0.586
_refine_ls_extinction_method none
_refine_ls_goodness_of_fit_ref 1.049
_refine_ls_hydrogen_treatment constr
_refine_ls_matrix_type full
_refine_ls_number_parameters 432
_refine_ls_number_reflns 6630
_refine_ls_number_restraints 130
_refine_ls_restrained_S_all 1.040
_refine_ls_R_factor_all 0.1667
_refine_ls_R_factor_gt 0.0997
_refine_ls_shift/su_max 0.000
_refine_ls_shift/su_mean 0.000
_refine_ls_structure_factor_coef Fsqd
_refine_ls_weighting_details 'calc w=1/[\s^2^(Fo^2^)+(0.1515P)^2^+629.2802P] where P=(Fo^2^+2Fc^2^)/3'
_refine_ls_weighting_scheme calc
_refine_ls_wR_factor_gt 0.2465
_refine_ls_wR_factor_ref 0.3130
_reflns_number_gt 4164
_reflns_number_total 6630
_reflns_threshold_expression >2sigma(I)
_cod_data_source_file c5dt04696c1.cif
_cod_data_source_block 5
_cod_depositor_comments
;
The following automatic conversions were performed:

'_symmetry_cell_setting' value 'Monoclinic' changed to 'monoclinic'
according to
/usr/data/users/saulius/crontab/automatic-downloads/rss-feeds/RSC/lib/dictionaries/cif_core.dic
dictionary named 'cif_core.dic' version 2.4.2 from 2011-04-26.

Automatic conversion script
Id: cif_fix_values 4268 2015-11-12 08:31:59Z antanas 

 Adding full bibliography for 7037810--7037817.cif.
;
_cod_original_cell_volume 4534(2)
_cod_original_sg_symbol_H-M P2(1)/n
_cod_database_code 7037816

loop_
_symmetry_equiv_pos_as_xyz
'x, y, z'
'-x+1/2, y+1/2, -z+1/2'
'-x, -y, -z'
'x-1/2, -y-1/2, z-1/2'

loop_
_atom_site_label
_atom_site_type_symbol
_atom_site_fract_x
_atom_site_fract_y
_atom_site_fract_z
_atom_site_U_iso_or_equiv
_atom_site_adp_type
_atom_site_occupancy
_atom_site_symmetry_multiplicity
_atom_site_calc_flag
_atom_site_refinement_flags
Pt1 Pt 0.68439(13) 0.96118(9) 0.05965(9) 0.0402(5) Uani 1 1 d .
Pt2 Pt 0.47270(12) 0.91855(8) -0.00052(8) 0.0371(4) Uani 1 1 d .
Pt3 Pt 0.70315(13) 1.04200(9) -0.05923(9) 0.0445(5) Uani 1 1 d .
Pt4 Pt 0.64052(14) 0.89833(9) -0.06904(9) 0.0451(5) Uani 1 1 d .
Pt5 Pt 0.51448(13) 0.98762(9) 0.12273(9) 0.0424(5) Uani 1 1 d .
Sn1 Sn 0.4252(3) 0.84472(17) 0.11045(17) 0.0518(8) Uani 1 1 d .
Sn2 Sn 0.6406(2) 0.81192(16) 0.03777(17) 0.0479(8) Uani 1 1 d .
Cl1 Cl 0.4152(15) 0.8226(9) 0.2237(8) 0.094(5) Uani 1 1 d .
Cl2 Cl 0.3239(12) 0.7368(7) 0.0644(9) 0.084(4) Uani 1 1 d .
Cl3 Cl 0.5743(11) 0.6957(6) -0.0111(7) 0.068(4) Uani 1 1 d .
Cl4 Cl 0.8184(10) 0.7663(7) 0.0890(7) 0.068(3) Uani 1 1 d .
O1 O 0.572(2) 0.7948(18) 0.1218(15) 0.059(9) Uani 1 1 d .
H1 H 0.6057 0.7675 0.1596 0.070 Uiso 1 1 calc R
O2 O 0.486(3) 1.034(2) 0.259(2) 0.086(10) Uani 1 1 d U
O3 O 0.332(3) 0.819(2) -0.103(2) 0.089(11) Uani 1 1 d U
O4 O 0.826(3) 0.9390(19) -0.127(2) 0.081(10) Uani 1 1 d U
O5 O 0.932(3) 0.966(2) 0.079(2) 0.076(9) Uani 1 1 d U
O6 O 0.599(4) 0.775(2) -0.1698(19) 0.092(11) Uani 1 1 d U
O7 O 0.908(3) 1.132(2) -0.029(2) 0.089(11) Uani 1 1 d U
O8 O 0.737(3) 0.966(2) 0.2061(18) 0.081(10) Uani 1 1 d U
C2 C 0.502(5) 1.013(4) 0.208(3) 0.086(13) Uani 1 1 d U
C3 C 0.383(4) 0.852(3) -0.063(3) 0.071(12) Uani 1 1 d U
C4 C 0.758(4) 0.948(3) -0.097(3) 0.077(12) Uani 1 1 d U
C5 C 0.839(4) 0.965(3) 0.074(3) 0.065(10) Uani 1 1 d U
C6 C 0.617(6) 0.814(3) -0.130(3) 0.085(13) Uani 1 1 d U
C7 C 0.829(4) 1.103(3) -0.041(3) 0.083(12) Uani 1 1 d U
C8 C 0.677(5) 0.972(3) 0.151(3) 0.078(12) Uani 1 1 d U
P1 P 0.2772(10) 0.9622(7) 0.3944(7) 0.055(3) Uani 1 1 d .
C101 C 0.382(2) 0.8949(19) 0.398(2) 0.083(8) Uani 1 1 d GU
C102 C 0.489(3) 0.9105(17) 0.395(2) 0.084(8) Uani 1 1 d GU
H102 H 0.5082 0.9584 0.3860 0.101 Uiso 1 1 calc R
C103 C 0.567(2) 0.855(2) 0.406(2) 0.085(8) Uani 1 1 d GU
H103 H 0.6381 0.8652 0.4036 0.102 Uiso 1 1 calc R
C104 C 0.538(3) 0.7833(19) 0.419(2) 0.087(8) Uani 1 1 d GU
H104 H 0.5898 0.7459 0.4261 0.104 Uiso 1 1 calc R
C105 C 0.431(3) 0.7676(17) 0.422(2) 0.087(8) Uani 1 1 d GU
H105 H 0.4115 0.7198 0.4310 0.105 Uiso 1 1 calc R
C106 C 0.353(2) 0.823(2) 0.411(2) 0.084(8) Uani 1 1 d GU
H106 H 0.2815 0.8129 0.4134 0.101 Uiso 1 1 calc R
C107 C 0.160(2) 0.9286(18) 0.3351(14) 0.072(16) Uani 1 1 d G
C108 C 0.175(2) 0.9124(19) 0.2712(16) 0.066(15) Uani 1 1 d G
H108 H 0.2427 0.9195 0.2614 0.080 Uiso 1 1 calc R
C109 C 0.088(3) 0.886(2) 0.2220(13) 0.093(19) Uani 1 1 d GU
H109 H 0.0979 0.8748 0.1793 0.112 Uiso 1 1 calc R
C110 C -0.013(2) 0.875(2) 0.2366(16) 0.077(16) Uani 1 1 d GU
H110 H -0.0713 0.8571 0.2037 0.092 Uiso 1 1 calc R
C111 C -0.028(2) 0.8912(19) 0.3005(18) 0.083(17) Uani 1 1 d GU
H111 H -0.0956 0.8841 0.3102 0.100 Uiso 1 1 calc R
C112 C 0.059(3) 0.9180(18) 0.3497(14) 0.053(12) Uani 1 1 d G
H112 H 0.0492 0.9289 0.3924 0.063 Uiso 1 1 calc R
C113 C 0.249(3) 0.9756(18) 0.4745(14) 0.063(14) Uani 1 1 d G
C114 C 0.185(2) 1.0358(16) 0.4823(15) 0.054(12) Uani 1 1 d G
H114 H 0.1572 1.0667 0.4459 0.065 Uiso 1 1 calc R
C115 C 0.162(3) 1.0499(17) 0.5444(19) 0.079(16) Uani 1 1 d GU
H115 H 0.1186 1.0903 0.5496 0.094 Uiso 1 1 calc R
C116 C 0.203(3) 1.004(2) 0.5987(14) 0.09(2) Uani 1 1 d G
H116 H 0.1872 1.0133 0.6403 0.113 Uiso 1 1 calc R
C117 C 0.267(3) 0.944(2) 0.5910(15) 0.10(2) Uani 1 1 d G
H117 H 0.2945 0.9127 0.6273 0.115 Uiso 1 1 calc R
C118 C 0.290(3) 0.9294(17) 0.5288(19) 0.072(15) Uani 1 1 d G
H118 H 0.3332 0.8891 0.5236 0.086 Uiso 1 1 calc R
C119 C 0.313(2) 1.0499(13) 0.3666(14) 0.048(11) Uani 1 1 d GU
C120 C 0.263(2) 1.0787(18) 0.3039(14) 0.080(19) Uani 1 1 d G
H120 H 0.2095 1.0517 0.2748 0.096 Uiso 1 1 calc R
C121 C 0.293(3) 1.1478(19) 0.2849(17) 0.09(2) Uani 1 1 d G
H121 H 0.2600 1.1671 0.2430 0.103 Uiso 1 1 calc R
C122 C 0.374(3) 1.1881(14) 0.329(2) 0.12(3) Uani 1 1 d G
H122 H 0.3940 1.2344 0.3158 0.143 Uiso 1 1 calc R
C123 C 0.424(3) 1.1593(17) 0.391(2) 0.09(2) Uani 1 1 d G
H123 H 0.4775 1.1863 0.4203 0.107 Uiso 1 1 calc R
C124 C 0.394(3) 1.0903(17) 0.4102(14) 0.067(15) Uani 1 1 d G
H124 H 0.4270 1.0710 0.4521 0.080 Uiso 1 1 calc R
O200 O 0.608(4) 0.670(3) 0.186(3) 0.126(12) Uiso 1 1 d DU
C201 C 0.677(5) 0.675(5) 0.252(3) 0.130(13) Uiso 1 1 d DU
H20A H 0.7030 0.7255 0.2611 0.156 Uiso 1 1 calc R
H20B H 0.7394 0.6429 0.2564 0.156 Uiso 1 1 calc R
C202 C 0.609(6) 0.653(4) 0.302(4) 0.133(13) Uiso 1 1 d DU
H20C H 0.6534 0.6277 0.3408 0.160 Uiso 1 1 calc R
H20D H 0.5739 0.6949 0.3170 0.160 Uiso 1 1 calc R
C203 C 0.524(6) 0.600(4) 0.261(3) 0.132(13) Uiso 1 1 d DU
H20E H 0.4536 0.6069 0.2708 0.158 Uiso 1 1 calc R
H20F H 0.5467 0.5489 0.2694 0.158 Uiso 1 1 calc R
C204 C 0.521(6) 0.620(4) 0.187(3) 0.131(13) Uiso 1 1 d DU
H20G H 0.5276 0.5764 0.1618 0.157 Uiso 1 1 calc R
H20H H 0.4514 0.6438 0.1673 0.157 Uiso 1 1 calc R

loop_
_atom_site_aniso_label
_atom_site_aniso_U_11
_atom_site_aniso_U_22
_atom_site_aniso_U_33
_atom_site_aniso_U_23
_atom_site_aniso_U_13
_atom_site_aniso_U_12
Pt1 0.0323(9) 0.0364(9) 0.0516(11) -0.0030(7) 0.0090(7) 0.0019(7)
Pt2 0.0314(9) 0.0333(9) 0.0467(10) -0.0058(7) 0.0090(7) 0.0002(6)
Pt3 0.0381(9) 0.0387(10) 0.0577(12) 0.0014(8) 0.0136(8) 0.0003(7)
Pt4 0.0414(10) 0.0357(9) 0.0592(12) -0.0051(8) 0.0134(8) 0.0043(7)
Pt5 0.0366(9) 0.0422(10) 0.0487(11) -0.0028(7) 0.0108(8) 0.0034(7)
Sn1 0.0532(19) 0.0365(17) 0.069(2) 0.0077(15) 0.0207(17) 0.0015(14)
Sn2 0.0423(17) 0.0339(16) 0.064(2) -0.0032(14) 0.0053(15) 0.0049(13)
Cl1 0.117(13) 0.092(11) 0.084(11) 0.022(9) 0.046(10) 0.019(10)
Cl2 0.080(10) 0.051(8) 0.126(13) 0.009(8) 0.031(9) -0.016(7)
Cl3 0.072(8) 0.039(6) 0.094(10) -0.022(6) 0.017(7) -0.007(6)
Cl4 0.056(7) 0.053(7) 0.085(9) 0.005(6) -0.002(7) 0.016(6)
O1 0.032(16) 0.08(2) 0.06(2) 0.027(17) -0.004(15) 0.005(15)
O2 0.096(19) 0.097(19) 0.075(18) 0.004(16) 0.040(16) -0.001(16)
O3 0.06(2) 0.07(2) 0.12(3) 0.00(2) 0.00(2) -0.019(16)
O4 0.08(2) 0.058(19) 0.12(3) -0.023(18) 0.06(2) -0.014(17)
O5 0.050(15) 0.078(17) 0.105(18) 0.003(15) 0.027(15) -0.001(14)
O6 0.14(3) 0.07(2) 0.06(2) -0.027(16) 0.02(2) -0.04(2)
O7 0.042(18) 0.10(3) 0.14(3) -0.04(2) 0.03(2) -0.011(17)
O8 0.08(2) 0.11(3) 0.06(2) 0.05(2) 0.023(18) 0.012(19)
C2 0.087(15) 0.090(15) 0.082(15) 0.007(9) 0.025(10) -0.002(9)
C3 0.03(2) 0.06(2) 0.11(3) 0.01(2) 0.00(2) -0.022(17)
C4 0.08(2) 0.06(2) 0.11(3) -0.04(2) 0.06(2) 0.003(19)
C5 0.057(12) 0.067(13) 0.075(13) 0.000(9) 0.025(9) 0.000(9)
C6 0.13(3) 0.07(3) 0.05(2) -0.031(19) 0.02(2) -0.04(2)
C7 0.04(2) 0.09(3) 0.13(3) -0.02(2) 0.04(2) -0.014(19)
C8 0.08(3) 0.10(3) 0.06(2) 0.05(2) 0.02(2) 0.00(2)
P1 0.044(7) 0.046(7) 0.073(9) 0.005(6) 0.012(6) 0.002(5)
C101 0.052(15) 0.09(2) 0.102(19) -0.002(17) 0.015(15) 0.004(14)
C102 0.053(15) 0.09(2) 0.103(19) -0.004(17) 0.017(15) 0.004(14)
C103 0.054(15) 0.10(2) 0.105(19) -0.005(17) 0.018(15) 0.008(14)
C104 0.056(15) 0.10(2) 0.106(19) -0.003(17) 0.016(15) 0.008(14)
C105 0.057(15) 0.10(2) 0.106(19) -0.001(17) 0.012(15) 0.006(14)
C106 0.054(15) 0.09(2) 0.103(19) -0.001(17) 0.014(15) 0.005(14)
C107 0.06(3) 0.07(3) 0.10(4) -0.03(3) 0.05(3) -0.01(3)
C108 0.08(4) 0.06(3) 0.04(3) 0.00(2) -0.02(3) 0.01(3)
C109 0.09(2) 0.09(2) 0.09(2) 0.002(10) 0.021(11) -0.002(10)
C110 0.076(18) 0.076(18) 0.077(18) 0.003(10) 0.013(10) 0.001(10)
C111 0.080(19) 0.083(19) 0.085(19) -0.001(10) 0.015(10) 0.003(10)
C112 0.07(3) 0.03(2) 0.06(3) -0.01(2) 0.01(2) 0.00(2)
C113 0.03(3) 0.08(4) 0.07(3) 0.00(3) -0.01(2) -0.02(2)
C114 0.03(2) 0.05(3) 0.07(3) -0.01(2) 0.01(2) -0.01(2)
C115 0.076(18) 0.081(18) 0.081(18) -0.001(10) 0.022(10) -0.001(10)
C116 0.15(6) 0.10(5) 0.05(3) -0.04(3) 0.06(4) -0.06(4)
C117 0.07(4) 0.11(5) 0.10(5) -0.01(4) -0.01(4) -0.01(4)
C118 0.08(4) 0.07(3) 0.06(4) -0.01(3) 0.01(3) 0.03(3)
C119 0.048(13) 0.046(13) 0.050(14) -0.004(9) 0.011(9) -0.007(9)
C120 0.05(3) 0.13(5) 0.06(3) 0.06(4) 0.01(3) 0.03(3)
C121 0.06(4) 0.03(3) 0.16(6) 0.02(3) 0.01(4) 0.01(3)
C122 0.10(6) 0.11(6) 0.17(8) 0.04(6) 0.10(6) -0.02(5)
C123 0.07(4) 0.03(3) 0.17(7) 0.01(3) 0.05(4) -0.02(3)
C124 0.09(4) 0.04(3) 0.08(4) -0.01(2) 0.04(3) -0.01(3)

loop_
_atom_type_symbol
_atom_type_description
_atom_type_scat_dispersion_real
_atom_type_scat_dispersion_imag
_atom_type_scat_source
C C 0.0033 0.0016 'International Tables Vol C Tables 4.2.6.8 and 6.1.1.4'
H H 0.0000 0.0000 'International Tables Vol C Tables 4.2.6.8 and 6.1.1.4'
O O 0.0106 0.0060 'International Tables Vol C Tables 4.2.6.8 and 6.1.1.4'
P P 0.1023 0.0942 'International Tables Vol C Tables 4.2.6.8 and 6.1.1.4'
Cl Cl 0.1484 0.1585 'International Tables Vol C Tables 4.2.6.8 and 6.1.1.4'
Sn Sn -0.6537 1.4246 'International Tables Vol C Tables 4.2.6.8 and 6.1.1.4'
Pt Pt -1.7033 8.3905 'International Tables Vol C Tables 4.2.6.8 and 6.1.1.4'

loop_
_geom_angle_atom_site_label_1
_geom_angle_atom_site_label_2
_geom_angle_atom_site_label_3
_geom_angle
_geom_angle_site_symmetry_1
_geom_angle_site_symmetry_3
C8 Pt1 C5 97(2) . .
C8 Pt1 Pt2 101.8(18) . .
C5 Pt1 Pt2 157.3(16) . .
C8 Pt1 Sn2 101.8(18) . .
C5 Pt1 Sn2 102.4(16) . .
Pt2 Pt1 Sn2 61.50(8) . .
C8 Pt1 Pt5 46.5(18) . .
C5 Pt1 Pt5 142.3(16) . .
Pt2 Pt1 Pt5 59.32(6) . .
Sn2 Pt1 Pt5 95.55(9) . .
C8 Pt1 Pt4 157.0(18) . .
C5 Pt1 Pt4 97.6(16) . .
Pt2 Pt1 Pt4 60.69(6) . .
Sn2 Pt1 Pt4 57.58(8) . .
Pt5 Pt1 Pt4 119.92(7) . .
C8 Pt1 Pt3 143.6(18) . .
C5 Pt1 Pt3 80.5(16) . .
Pt2 Pt1 Pt3 91.49(7) . .
Sn2 Pt1 Pt3 114.21(9) . .
Pt5 Pt1 Pt3 121.51(7) . .
Pt4 Pt1 Pt3 56.93(6) . .
C8 Pt1 Pt2 98.3(18) . 3_675
C5 Pt1 Pt2 126.5(16) . 3_675
Pt2 Pt1 Pt2 63.10(6) . 3_675
Sn2 Pt1 Pt2 123.67(9) . 3_675
Pt5 Pt1 Pt2 63.61(6) . 3_675
Pt4 Pt1 Pt2 87.08(7) . 3_675
Pt3 Pt1 Pt2 57.94(5) . 3_675
C3 Pt2 Pt5 148.7(17) . .
C3 Pt2 Pt1 145.6(16) . .
Pt5 Pt2 Pt1 60.50(6) . .
C3 Pt2 Sn1 92.3(17) . .
Pt5 Pt2 Sn1 60.67(8) . .
Pt1 Pt2 Sn1 97.90(9) . .
C3 Pt2 Pt4 88.8(17) . .
Pt5 Pt2 Pt4 120.49(7) . .
Pt1 Pt2 Pt4 60.09(6) . .
Sn1 Pt2 Pt4 131.51(9) . .
C3 Pt2 Sn2 92.5(16) . .
Pt5 Pt2 Sn2 94.88(9) . .
Pt1 Pt2 Sn2 59.26(8) . .
Sn1 Pt2 Sn2 74.82(10) . .
Pt4 Pt2 Sn2 56.70(8) . .
C3 Pt2 Pt3 92.8(16) . 3_675
Pt5 Pt2 Pt3 59.88(6) . 3_675
Pt1 Pt2 Pt3 120.13(7) . 3_675
Sn1 Pt2 Pt3 56.22(8) . 3_675
Pt4 Pt2 Pt3 172.07(8) . 3_675
Sn2 Pt2 Pt3 130.92(9) . 3_675
C3 Pt2 Pt1 87.4(16) . 3_675
Pt5 Pt2 Pt1 90.38(6) . 3_675
Pt1 Pt2 Pt1 116.90(6) . 3_675
Sn1 Pt2 Pt1 115.20(9) . 3_675
Pt4 Pt2 Pt1 113.28(7) . 3_675
Sn2 Pt2 Pt1 169.97(9) . 3_675
Pt3 Pt2 Pt1 59.08(6) 3_675 3_675
C3 Pt2 Pt2 135.3(16) . 3_675
Pt5 Pt2 Pt2 63.60(6) . 3_675
Pt1 Pt2 Pt2 62.12(6) . 3_675
Sn1 Pt2 Pt2 123.23(10) . 3_675
Pt4 Pt2 Pt2 86.27(7) . 3_675
Sn2 Pt2 Pt2 120.52(10) . 3_675
Pt3 Pt2 Pt2 87.16(7) 3_675 3_675
Pt1 Pt2 Pt2 54.78(6) 3_675 3_675
C3 Pt2 Pt5 86.3(17) . 3_675
Pt5 Pt2 Pt5 117.36(7) . 3_675
Pt1 Pt2 Pt5 88.84(6) . 3_675
Sn1 Pt2 Pt5 169.84(9) . 3_675
Pt4 Pt2 Pt5 58.58(6) . 3_675
Sn2 Pt2 Pt5 115.28(9) . 3_675
Pt3 Pt2 Pt5 113.75(7) 3_675 3_675
Pt1 Pt2 Pt5 54.70(5) 3_675 3_675
Pt2 Pt2 Pt5 53.76(6) 3_675 3_675
C7 Pt3 C4 102(2) . .
C7 Pt3 Sn1 91.8(19) . 3_675
C4 Pt3 Sn1 135.6(18) . 3_675
C7 Pt3 Pt4 142.1(18) . .
C4 Pt3 Pt4 45.2(15) . .
Sn1 Pt3 Pt4 124.66(10) 3_675 .
C7 Pt3 Pt5 152(2) . 3_675
C4 Pt3 Pt5 92.6(16) . 3_675
Sn1 Pt3 Pt5 61.76(9) 3_675 3_675
Pt4 Pt3 Pt5 62.95(6) . 3_675
C7 Pt3 Pt2 117.9(17) . 3_675
C4 Pt3 Pt2 137.0(15) . 3_675
Sn1 Pt3 Pt2 61.06(8) 3_675 3_675
Pt4 Pt3 Pt2 91.75(7) . 3_675
Pt5 Pt3 Pt2 58.18(6) 3_675 3_675
C7 Pt3 Pt1 111(2) . .
C4 Pt3 Pt1 89.9(17) . .
Sn1 Pt3 Pt1 123.92(9) 3_675 .
Pt4 Pt3 Pt1 59.83(6) . .
Pt5 Pt3 Pt1 91.74(7) 3_675 .
Pt2 Pt3 Pt1 62.98(6) 3_675 .
C4 Pt4 C6 101(2) . .
C4 Pt4 Sn2 131(2) . .
C6 Pt4 Sn2 92.2(17) . .
C4 Pt4 Pt3 49.1(13) . .
C6 Pt4 Pt3 142.6(17) . .
Sn2 Pt4 Pt3 123.63(10) . .
C4 Pt4 Pt1 95.3(16) . .
C6 Pt4 Pt1 152.6(18) . .
Sn2 Pt4 Pt1 60.76(8) . .
Pt3 Pt4 Pt1 63.24(6) . .
C4 Pt4 Pt2 143.4(13) . .
C6 Pt4 Pt2 113.8(19) . .
Sn2 Pt4 Pt2 62.05(8) . .
Pt3 Pt4 Pt2 94.44(7) . .
Pt1 Pt4 Pt2 59.22(6) . .
C4 Pt4 Pt5 93.0(18) . 3_675
C6 Pt4 Pt5 109(2) . 3_675
Sn2 Pt4 Pt5 126.91(9) . 3_675
Pt3 Pt4 Pt5 59.99(6) . 3_675
Pt1 Pt4 Pt5 91.99(7) . 3_675
Pt2 Pt4 Pt5 64.86(6) . 3_675
C2 Pt5 C8 94(3) . .
C2 Pt5 Pt2 160(2) . .
C8 Pt5 Pt2 99.4(18) . .
C2 Pt5 Pt1 136(2) . .
C8 Pt5 Pt1 42.9(15) . .
Pt2 Pt5 Pt1 60.18(6) . .
C2 Pt5 Pt3 101(2) . 3_675
C8 Pt5 Pt3 157.9(19) . 3_675
Pt2 Pt5 Pt3 61.94(6) . 3_675
Pt1 Pt5 Pt3 121.87(8) . 3_675
C2 Pt5 Sn1 101(2) . .
C8 Pt5 Sn1 104.8(17) . .
Pt2 Pt5 Sn1 60.76(8) . .
Pt1 Pt5 Sn1 97.75(9) . .
Pt3 Pt5 Sn1 56.87(8) 3_675 .
C2 Pt5 Pt4 89(2) . 3_675
C8 Pt5 Pt4 139.9(16) . 3_675
Pt2 Pt5 Pt4 90.50(7) . 3_675
Pt1 Pt5 Pt4 118.26(8) . 3_675
Pt3 Pt5 Pt4 57.06(6) 3_675 3_675
Sn1 Pt5 Pt4 113.89(9) . 3_675
C2 Pt5 Pt2 132(2) . 3_675
C8 Pt5 Pt2 93.9(13) . 3_675
Pt2 Pt5 Pt2 62.64(7) . 3_675
Pt1 Pt5 Pt2 61.69(6) . 3_675
Pt3 Pt5 Pt2 87.68(7) 3_675 3_675
Sn1 Pt5 Pt2 122.37(9) . 3_675
Pt4 Pt5 Pt2 56.57(5) 3_675 3_675
O1 Sn1 Cl1 93.8(9) . .
O1 Sn1 Cl2 94.0(10) . .
Cl1 Sn1 Cl2 95.8(6) . .
O1 Sn1 Pt3 147.4(9) . 3_675
Cl1 Sn1 Pt3 110.3(4) . 3_675
Cl2 Sn1 Pt3 104.7(4) . 3_675
O1 Sn1 Pt5 93.7(9) . .
Cl1 Sn1 Pt5 100.3(5) . .
Cl2 Sn1 Pt5 161.7(4) . .
Pt3 Sn1 Pt5 61.36(8) 3_675 .
O1 Sn1 Pt2 86.9(8) . .
Cl1 Sn1 Pt2 158.8(5) . .
Cl2 Sn1 Pt2 105.3(4) . .
Pt3 Sn1 Pt2 62.71(8) 3_675 .
Pt5 Sn1 Pt2 58.57(7) . .
O1 Sn2 Cl4 96.3(8) . .
O1 Sn2 Cl3 92.3(10) . .
Cl4 Sn2 Cl3 94.6(5) . .
O1 Sn2 Pt4 145.3(8) . .
Cl4 Sn2 Pt4 112.4(4) . .
Cl3 Sn2 Pt4 103.9(4) . .
O1 Sn2 Pt1 96.6(9) . .
Cl4 Sn2 Pt1 97.8(3) . .
Cl3 Sn2 Pt1 163.8(4) . .
Pt4 Sn2 Pt1 61.66(8) . .
O1 Sn2 Pt2 84.6(8) . .
Cl4 Sn2 Pt2 156.8(3) . .
Cl3 Sn2 Pt2 108.5(4) . .
Pt4 Sn2 Pt2 61.25(8) . .
Pt1 Sn2 Pt2 59.24(7) . .
Sn1 O1 Sn2 112.0(13) . .
Sn1 O1 H1 124.0 . .
Sn2 O1 H1 124.0 . .
O2 C2 Pt5 173(6) . .
O3 C3 Pt2 175(5) . .
O4 C4 Pt4 142(4) . .
O4 C4 Pt3 132(4) . .
Pt4 C4 Pt3 85.7(17) . .
O5 C5 Pt1 176(5) . .
O6 C6 Pt4 171(6) . .
O7 C7 Pt3 173(6) . .
O8 C8 Pt1 138(5) . .
O8 C8 Pt5 131(4) . .
Pt1 C8 Pt5 91(2) . .
C113 P1 C119 107.0(16) . .
C113 P1 C107 111.4(16) . .
C119 P1 C107 108.6(16) . .
C113 P1 C101 111.1(18) . .
C119 P1 C101 112.4(17) . .
C107 P1 C101 106.3(18) . .
C102 C101 C106 120.0 . .
C102 C101 P1 125(2) . .
C106 C101 P1 115(2) . .
C101 C102 C103 120.0 . .
C101 C102 H102 120.0 . .
C103 C102 H102 120.0 . .
C102 C103 C104 120.0 . .
C102 C103 H103 120.0 . .
C104 C103 H103 120.0 . .
C105 C104 C103 120.0 . .
C105 C104 H104 120.0 . .
C103 C104 H104 120.0 . .
C104 C105 C106 120.0 . .
C104 C105 H105 120.0 . .
C106 C105 H105 120.0 . .
C105 C106 C101 120.0 . .
C105 C106 H106 120.0 . .
C101 C106 H106 120.0 . .
C108 C107 C112 120.0 . .
C108 C107 P1 116.2(18) . .
C112 C107 P1 123.8(18) . .
C107 C108 C109 120.0 . .
C107 C108 H108 120.0 . .
C109 C108 H108 120.0 . .
C108 C109 C110 120.0 . .
C108 C109 H109 120.0 . .
C110 C109 H109 120.0 . .
C111 C110 C109 120.0 . .
C111 C110 H110 120.0 . .
C109 C110 H110 120.0 . .
C110 C111 C112 120.0 . .
C110 C111 H111 120.0 . .
C112 C111 H111 120.0 . .
C111 C112 C107 120.0 . .
C111 C112 H112 120.0 . .
C107 C112 H112 120.0 . .
C114 C113 C118 120.0 . .
C114 C113 P1 117(2) . .
C118 C113 P1 123(2) . .
C113 C114 C115 120.0 . .
C113 C114 H114 120.0 . .
C115 C114 H114 120.0 . .
C116 C115 C114 120.0 . .
C116 C115 H115 120.0 . .
C114 C115 H115 120.0 . .
C115 C116 C117 120.0 . .
C115 C116 H116 120.0 . .
C117 C116 H116 120.0 . .
C118 C117 C116 120.0 . .
C118 C117 H117 120.0 . .
C116 C117 H117 120.0 . .
C117 C118 C113 120.0 . .
C117 C118 H118 120.0 . .
C113 C118 H118 120.0 . .
C120 C119 C124 120.0 . .
C120 C119 P1 122.2(17) . .
C124 C119 P1 117.8(17) . .
C121 C120 C119 120.0 . .
C121 C120 H120 120.0 . .
C119 C120 H120 120.0 . .
C120 C121 C122 120.0 . .
C120 C121 H121 120.0 . .
C122 C121 H121 120.0 . .
C121 C122 C123 120.0 . .
C121 C122 H122 120.0 . .
C123 C122 H122 120.0 . .
C124 C123 C122 120.0 . .
C124 C123 H123 120.0 . .
C122 C123 H123 120.0 . .
C123 C124 C119 120.0 . .
C123 C124 H124 120.0 . .
C119 C124 H124 120.0 . .
C204 O200 C201 109(5) . .
O200 C201 C202 107(5) . .
O200 C201 H20A 110.2 . .
C202 C201 H20A 110.2 . .
O200 C201 H20B 110.2 . .
C202 C201 H20B 110.2 . .
H20A C201 H20B 108.5 . .
C203 C202 C201 103(6) . .
C203 C202 H20C 111.2 . .
C201 C202 H20C 111.2 . .
C203 C202 H20D 111.2 . .
C201 C202 H20D 111.2 . .
H20C C202 H20D 109.1 . .
C202 C203 C204 104(6) . .
C202 C203 H20E 110.9 . .
C204 C203 H20E 110.9 . .
C202 C203 H20F 110.9 . .
C204 C203 H20F 110.9 . .
H20E C203 H20F 108.9 . .
O200 C204 C203 109(5) . .
O200 C204 H20G 109.9 . .
C203 C204 H20G 109.9 . .
O200 C204 H20H 109.9 . .
C203 C204 H20H 109.9 . .
H20G C204 H20H 108.3 . .

loop_
_geom_bond_atom_site_label_1
_geom_bond_atom_site_label_2
_geom_bond_distance
_geom_bond_site_symmetry_2
Pt1 C8 1.90(5) .
Pt1 C5 1.90(5) .
Pt1 Pt2 2.775(2) .
Pt1 Sn2 2.775(3) .
Pt1 Pt5 2.783(2) .
Pt1 Pt4 2.799(2) .
Pt1 Pt3 2.891(2) .
Pt1 Pt2 3.002(2) 3_675
Pt2 C3 1.92(5) .
Pt2 Pt5 2.750(2) .
Pt2 Sn1 2.813(3) .
Pt2 Pt4 2.816(2) .
Pt2 Sn2 2.837(3) .
Pt2 Pt3 2.856(2) 3_675
Pt2 Pt1 3.002(2) 3_675
Pt2 Pt2 3.029(3) 3_675
Pt2 Pt5 3.055(2) 3_675
Pt3 C7 1.90(5) .
Pt3 C4 2.06(4) .
Pt3 Sn1 2.671(3) 3_675
Pt3 Pt4 2.713(2) .
Pt3 Pt5 2.800(2) 3_675
Pt3 Pt2 2.856(2) 3_675
Pt4 C4 1.93(5) .
Pt4 C6 1.95(5) .
Pt4 Sn2 2.685(4) .
Pt4 Pt5 2.879(2) 3_675
Pt5 C2 1.85(7) .
Pt5 C8 2.02(6) .
Pt5 Pt3 2.800(2) 3_675
Pt5 Sn1 2.810(4) .
Pt5 Pt4 2.879(2) 3_675
Pt5 Pt2 3.055(2) 3_675
Sn1 O1 2.03(3) .
Sn1 Cl1 2.380(15) .
Sn1 Cl2 2.405(14) .
Sn1 Pt3 2.671(3) 3_675
Sn2 O1 2.11(3) .
Sn2 Cl4 2.389(12) .
Sn2 Cl3 2.396(12) .
O1 H1 0.9300 .
O2 C2 1.15(7) .
O3 C3 1.09(6) .
O4 C4 1.17(5) .
O5 C5 1.16(6) .
O6 C6 1.06(6) .
O7 C7 1.11(6) .
O8 C8 1.21(6) .
P1 C113 1.77(3) .
P1 C119 1.78(2) .
P1 C107 1.78(3) .
P1 C101 1.79(3) .
C101 C102 1.3900 .
C101 C106 1.3900 .
C102 C103 1.3900 .
C102 H102 0.9300 .
C103 C104 1.3900 .
C103 H103 0.9300 .
C104 C105 1.3900 .
C104 H104 0.9300 .
C105 C106 1.3900 .
C105 H105 0.9300 .
C106 H106 0.9300 .
C107 C108 1.3900 .
C107 C112 1.3900 .
C108 C109 1.3900 .
C108 H108 0.9300 .
C109 C110 1.3900 .
C109 H109 0.9300 .
C110 C111 1.3900 .
C110 H110 0.9300 .
C111 C112 1.3900 .
C111 H111 0.9300 .
C112 H112 0.9300 .
C113 C114 1.3900 .
C113 C118 1.3900 .
C114 C115 1.3900 .
C114 H114 0.9300 .
C115 C116 1.3900 .
C115 H115 0.9300 .
C116 C117 1.3900 .
C116 H116 0.9300 .
C117 C118 1.3900 .
C117 H117 0.9300 .
C118 H118 0.9300 .
C119 C120 1.3900 .
C119 C124 1.3900 .
C120 C121 1.3900 .
C120 H120 0.9300 .
C121 C122 1.3900 .
C121 H121 0.9300 .
C122 C123 1.3900 .
C122 H122 0.9300 .
C123 C124 1.3900 .
C123 H123 0.9300 .
C124 H124 0.9300 .
O200 C204 1.428(10) .
O200 C201 1.428(10) .
C201 C202 1.531(10) .
C201 H20A 0.9700 .
C201 H20B 0.9700 .
C202 C203 1.529(10) .
C202 H20C 0.9700 .
C202 H20D 0.9700 .
C203 C204 1.529(10) .
C203 H20E 0.9700 .
C203 H20F 0.9700 .
C204 H20G 0.9700 .
C204 H20H 0.9700 .
